data_7206981
loop_
_publ_author_name
'Chan, Henry'
'Chen, Yang'
'Dai, Ming'
'L\"u, Chun-Ning'
'Wang, Hui-Fang'
'Ren, Zhi-Gang'
'Huang, Zheng-Jun'
'Ni, Chun-Yan'
'Lang, Jian-Ping'

_publ_section_title
;
 Multi-dimensional iodocuprates of 4-cyanopyridinium and
 N,N&#x2032;-dialkyl-4,4&#x2032;-bipyridinium: syntheses, structures and
 dielectric properties
;
_journal_issue 2
_journal_name_full CrystEngComm
_journal_page_first 466
_journal_paper_doi 10.1039/c1ce05770g
_journal_volume 14
_journal_year 2012
_chemical_formula_moiety 'C7 H9 N, Cu I2'
_chemical_formula_sum 'C7 H9 Cu I2 N'
_chemical_formula_weight 424.50
_chemical_name_systematic
;
?
;
_space_group_IT_number 136
_symmetry_cell_setting tetragonal
_symmetry_space_group_name_Hall '-P 4n 2n'
_symmetry_space_group_name_H-M 'P 42/m n m'
_atom_sites_solution_hydrogens geom
_atom_sites_solution_primary direct
_atom_sites_solution_secondary difmap
_audit_creation_method SHELXL-97
_cell_angle_alpha 90.00
_cell_angle_beta 90.00
_cell_angle_gamma 90.00
_cell_formula_units_Z 4
_cell_length_a 12.4720(18)
_cell_length_b 12.4720(18)
_cell_length_c 6.7927(14)
_cell_measurement_reflns_used 3438
_cell_measurement_temperature 223(2)
_cell_measurement_theta_max 25.3491
_cell_measurement_theta_min 3.2646
_cell_volume 1056.6(3)
_computing_cell_refinement CrystalClear
_computing_data_collection CrystalClear
_computing_data_reduction CrystalStructure
_computing_molecular_graphics 'SHELXL-97 (Sheldrick, 1997)'
_computing_publication_material 'SHELXL-97 (Sheldrick, 1997)'
_computing_structure_refinement 'SHELXL-97 (Sheldrick, 1997)'
_computing_structure_solution 'SHELXS-97 (Sheldrick, 1990)'
_diffrn_ambient_temperature 223(2)
_diffrn_measured_fraction_theta_full 0.995
_diffrn_measured_fraction_theta_max 0.995
_diffrn_measurement_device_type 'Rigaku Mercury'
_diffrn_measurement_method \w
_diffrn_radiation_monochromator graphite
_diffrn_radiation_source 'fine-focus sealed tube'
_diffrn_radiation_type MoK\a
_diffrn_radiation_wavelength 0.71073
_diffrn_reflns_av_R_equivalents 0.0462
_diffrn_reflns_av_sigmaI/netI 0.0186
_diffrn_reflns_limit_h_max 13
_diffrn_reflns_limit_h_min -15
_diffrn_reflns_limit_k_max 15
_diffrn_reflns_limit_k_min -15
_diffrn_reflns_limit_l_max 7
_diffrn_reflns_limit_l_min -8
_diffrn_reflns_number 9669
_diffrn_reflns_theta_full 25.35
_diffrn_reflns_theta_max 25.35
_diffrn_reflns_theta_min 3.27
_diffrn_standards_decay_% 0
_diffrn_standards_interval_count 0
_diffrn_standards_interval_time 0
_diffrn_standards_number 0
_exptl_absorpt_coefficient_mu 7.854
_exptl_absorpt_correction_T_max 0.317
_exptl_absorpt_correction_T_min 0.175
_exptl_absorpt_correction_type multi-scan
_exptl_absorpt_process_details 'Jacobson, R. (1998) Private communication.'
_exptl_crystal_colour black
_exptl_crystal_density_diffrn 2.669
_exptl_crystal_density_method 'not measured'
_exptl_crystal_description Block
_exptl_crystal_F_000 772
_exptl_crystal_size_max 0.34
_exptl_crystal_size_mid 0.19
_exptl_crystal_size_min 0.19
_refine_diff_density_max 1.151
_refine_diff_density_min -0.540
_refine_diff_density_rms 0.143
_refine_ls_extinction_coef 0.0034(6)
_refine_ls_extinction_expression Fc^*^=kFc[1+0.001xFc^2^\l^3^/sin(2\q)]^-1/4^
_refine_ls_extinction_method SHELXL
_refine_ls_goodness_of_fit_ref 1.172
_refine_ls_hydrogen_treatment constr
_refine_ls_matrix_type full
_refine_ls_number_parameters 42
_refine_ls_number_reflns 563
_refine_ls_number_restraints 0
_refine_ls_restrained_S_all 1.172
_refine_ls_R_factor_all 0.0316
_refine_ls_R_factor_gt 0.0299
_refine_ls_shift/su_max 0.000
_refine_ls_shift/su_mean 0.000
_refine_ls_structure_factor_coef Fsqd
_refine_ls_weighting_details 'calc w=1/[\s^2^(Fo^2^)+(0.0425P)^2^+1.8635P] where P=(Fo^2^+2Fc^2^)/3'
_refine_ls_weighting_scheme calc
_refine_ls_wR_factor_gt 0.0756
_refine_ls_wR_factor_ref 0.0765
_reflns_number_gt 546
_reflns_number_total 563
_reflns_threshold_expression >2sigma(I)
_cod_data_source_file c1ce05770g.txt
_cod_data_source_block 4
_cod_depositor_comments
;
The following automatic conversions were performed:

'_symmetry_cell_setting' value 'Tetragonal' changed to 'tetragonal'
according to /home/saulius/struct/CIF-dictionaries/cif_core.dic
dictionary named 'cif_core.dic' version 2.4.1 from 2010-06-29.

Automatic conversion script
Id: cif_fix_values 1715 2011-07-08 13:25:40Z adriana 
;
_cod_database_code 7206981

loop_
_symmetry_equiv_pos_as_xyz
'x, y, z'
'-x, -y, z'
'-y+1/2, x+1/2, z+1/2'
'y+1/2, -x+1/2, z+1/2'
'-x+1/2, y+1/2, -z+1/2'
'x+1/2, -y+1/2, -z+1/2'
'y, x, -z'
'-y, -x, -z'
'-x, -y, -z'
'x, y, -z'
'y-1/2, -x-1/2, -z-1/2'
'-y-1/2, x-1/2, -z-1/2'
'x-1/2, -y-1/2, z-1/2'
'-x-1/2, y-1/2, z-1/2'
'-y, -x, z'
'y, x, z'

loop_
_atom_site_label
_atom_site_type_symbol
_atom_site_fract_x
_atom_site_fract_y
_atom_site_fract_z
_atom_site_U_iso_or_equiv
_atom_site_adp_type
_atom_site_occupancy
_atom_site_symmetry_multiplicity
_atom_site_calc_flag
_atom_site_refinement_flags
Cu1 Cu 0.5000 0.0000 -0.7500 0.0447(4) Uani 1 4 d S
I1 I 0.57383(4) 0.14773(4) -0.5000 0.0343(3) Uani 1 2 d S
C1 C 0.7720(6) -0.0964(7) -0.5000 0.0447(19) Uani 1 2 d S
H1 H 0.6990 -0.0780 -0.5000 0.054 Uiso 1 2 calc SR
C2 C 0.8497(6) -0.0161(7) -0.5000 0.0420(18) Uani 1 2 d S
H2 H 0.8281 0.0561 -0.5000 0.050 Uiso 1 2 calc SR
C3 C 0.9593(7) -0.0407(7) -0.5000 0.038(2) Uani 1 4 d S
C4 C 0.7163(10) -0.2837(10) -0.571(2) 0.038(4) Uani 0.50 2 d SP
H4A H 0.6989 -0.2114 -0.6179 0.046 Uiso 0.25 1 calc PR
H4B H 0.7886 -0.3011 -0.6179 0.046 Uiso 0.25 1 calc PR
C5 C 0.6729(12) -0.3271(12) -0.379(3) 0.050(5) Uani 0.50 2 d SP
H5A H 0.6369 -0.3664 -0.4829 0.075 Uiso 0.50 2 calc SPR
H5B H 0.6203 -0.2883 -0.3016 0.075 Uiso 0.25 1 calc PR
H5C H 0.7112 -0.3769 -0.2948 0.075 Uiso 0.25 1 calc PR
N1 N 0.8008(6) -0.1992(6) -0.5000 0.059(3) Uani 1 4 d S

loop_
_atom_site_aniso_label
_atom_site_aniso_U_11
_atom_site_aniso_U_22
_atom_site_aniso_U_33
_atom_site_aniso_U_23
_atom_site_aniso_U_13
_atom_site_aniso_U_12
Cu1 0.0429(5) 0.0429(5) 0.0484(8) 0.000 0.000 0.000
I1 0.0330(3) 0.0324(4) 0.0373(4) 0.000 0.000 -0.00020(17)
C1 0.034(4) 0.042(5) 0.058(5) 0.000 0.000 0.015(3)
C2 0.041(4) 0.038(5) 0.047(4) 0.000 0.000 0.017(3)
C3 0.039(3) 0.039(3) 0.036(5) 0.000 0.000 0.014(4)
C4 0.041(5) 0.041(5) 0.033(9) -0.001(5) -0.001(5) 0.010(7)
C5 0.060(7) 0.060(7) 0.030(9) 0.013(6) 0.013(6) 0.009(9)
N1 0.034(3) 0.034(3) 0.110(10) 0.000 0.000 0.001(4)

loop_
_atom_type_symbol
_atom_type_description
_atom_type_scat_dispersion_real
_atom_type_scat_dispersion_imag
_atom_type_scat_source
C C 0.0033 0.0016 'International Tables Vol C Tables 4.2.6.8 and 6.1.1.4'
H H 0.0000 0.0000 'International Tables Vol C Tables 4.2.6.8 and 6.1.1.4'
N N 0.0061 0.0033 'International Tables Vol C Tables 4.2.6.8 and 6.1.1.4'
Cu Cu 0.3201 1.2651 'International Tables Vol C Tables 4.2.6.8 and 6.1.1.4'
I I -0.4742 1.8119 'International Tables Vol C Tables 4.2.6.8 and 6.1.1.4'

loop_
_geom_angle_atom_site_label_1
_geom_angle_atom_site_label_2
_geom_angle_atom_site_label_3
_geom_angle
_geom_angle_site_symmetry_1
_geom_angle_site_symmetry_3
I1 Cu1 I1 113.869(10) . 3_544
I1 Cu1 I1 113.869(10) . 11_664
I1 Cu1 I1 100.993(19) 3_544 11_664
I1 Cu1 I1 100.993(19) . 9_654
I1 Cu1 I1 113.869(10) 3_544 9_654
I1 Cu1 I1 113.869(10) 11_664 9_654
Cu1 I1 Cu1 79.007(19) . 9_654
N1 C1 C2 120.4(7) . .
N1 C1 H1 119.8 . .
C2 C1 H1 119.8 . .
C1 C2 C3 121.4(8) . .
C1 C2 H2 119.3 . .
C3 C2 H2 119.3 . .
C3 C3 C2 122.3(5) 9_754 .
C3 C3 C2 122.3(5) 9_754 7_644
C2 C3 C2 115.3(10) . 7_644
C5 C4 C4 113.8(19) 10_554 10_554
C5 C4 N1 174(2) 10_554 .
C4 C4 N1 72.0(6) 10_554 .
C5 C4 C5 83(3) 10_554 .
C4 C4 C5 30.4(9) 10_554 .
N1 C4 C5 102.3(10) . .
C5 C4 H4A 108.8 10_554 .
C4 C4 H4A 108.8 10_554 .
N1 C4 H4A 68.3 . .
C5 C4 H4A 121.9 . .
C5 C4 H4B 108.8 10_554 .
C4 C4 H4B 108.8 10_554 .
N1 C4 H4B 68.3 . .
C5 C4 H4B 121.9 . .
H4A C4 H4B 107.7 . .
C4 C5 C4 35.9(16) 10_554 .
C4 C5 C5 66.2(19) 10_554 10_554
C4 C5 C5 30.4(9) . 10_554
C4 C5 H5A 109.5 10_554 .
C4 C5 H5A 73.6 . .
C5 C5 H5A 43.3 10_554 .
C4 C5 H5B 109.5 10_554 .
C4 C5 H5B 122.1 . .
C5 C5 H5B 122.8 10_554 .
H5A C5 H5B 109.5 . .
C4 C5 H5C 109.5 10_554 .
C4 C5 H5C 124.2 . .
C5 C5 H5C 126.1 10_554 .
H5A C5 H5C 109.5 . .
H5B C5 H5C 109.5 . .
C1 N1 C1 121.3(10) . 7_644
C1 N1 C4 117.8(5) . 10_554
C1 N1 C4 117.8(5) 7_644 10_554
C1 N1 C4 117.8(5) . .
C1 N1 C4 117.8(5) 7_644 .
C4 N1 C4 36.1(12) 10_554 .

loop_
_geom_bond_atom_site_label_1
_geom_bond_atom_site_label_2
_geom_bond_distance
_geom_bond_site_symmetry_2
Cu1 I1 2.6696(5) .
Cu1 I1 2.6696(5) 3_544
Cu1 I1 2.6696(5) 11_664
Cu1 I1 2.6696(5) 9_654
I1 Cu1 2.6696(5) 9_654
C1 N1 1.331(9) .
C1 C2 1.394(12) .
C1 H1 0.9400 .
C2 C3 1.401(9) .
C2 H2 0.9400 .
C3 C3 1.44(2) 9_754
C3 C2 1.401(9) 7_644
C4 C5 0.84(2) 10_554
C4 C4 0.97(3) 10_554
C4 N1 1.567(19) .
C4 C5 1.51(2) .
C4 H4A 0.9800 .
C4 H4B 0.9800 .
C5 C4 0.84(2) 10_554
C5 C5 1.64(3) 10_554
C5 H5A 0.9700 .
C5 H5B 0.9700 .
C5 H5C 0.9700 .
N1 C1 1.331(9) 7_644
N1 C4 1.567(19) 10_554
